data_2013311
loop_
_publ_author_name
'Munro, Orde Q.'
'Camp, Greville L.'

_publ_section_title
;
 The first phosphite complex of a metalloporphyrin
;
_journal_issue 4
_journal_name_full 'Acta Crystallographica Section C'
_journal_page_first m132
_journal_page_last m135
_journal_paper_doi 10.1107/S0108270103004384
_journal_volume 59
_journal_year 2003
_chemical_formula_iupac '[Mn (C44 H28 N4) (C12 H11 O3 P)] [Sb F6]'
_chemical_formula_moiety 'C56 H39 Mn N4 O3 P 1+, F6 Sb 1-'
_chemical_formula_sum 'C56 H39 F6 Mn N4 O3 P Sb'
_chemical_formula_weight 1137.57
_space_group_IT_number 14
_symmetry_cell_setting monoclinic
_symmetry_space_group_name_Hall '-P 2yn'
_symmetry_space_group_name_H-M 'P 1 21/n 1'
_audit_creation_method 'WinGX routine CIF_UPDATE'
_cell_angle_alpha 90
_cell_angle_beta 94.132(11)
_cell_angle_gamma 90
_cell_formula_units_Z 4
_cell_length_a 13.719(2)
_cell_length_b 20.817(3)
_cell_length_c 17.390(2)
_cell_measurement_reflns_used 25
_cell_measurement_temperature 296(2)
_cell_measurement_theta_max 12
_cell_measurement_theta_min 2
_cell_volume 4953.5(12)
_computing_cell_refinement 'CAD-4 Software'
_computing_data_collection 'CAD-4 Software (Enraf-Nonius, 1992)'
_computing_data_reduction 'XCAD-4 (Harms & Wocadlo, 1995)'
_computing_molecular_graphics 'ORTEP-3 for Windows (Farrugia, 1997)'
_computing_publication_material 'WinGX (Farrugia, 1999)'
_computing_structure_refinement 'SHELXL97 (Sheldrick, 1997)'
_computing_structure_solution 'SHELXS97 (Sheldrick, 1997)'
_diffrn_measured_fraction_theta_full 0.999
_diffrn_measured_fraction_theta_max 0.999
_diffrn_measurement_device_type 'Enraf-Nonius CAD-4'
_diffrn_measurement_method \w-2q
_diffrn_radiation_type MoK\a
_diffrn_radiation_wavelength 0.71073
_diffrn_reflns_av_R_equivalents 0.0169
_diffrn_reflns_limit_h_max 16
_diffrn_reflns_limit_h_min -1
_diffrn_reflns_limit_k_max 24
_diffrn_reflns_limit_k_min -1
_diffrn_reflns_limit_l_max 20
_diffrn_reflns_limit_l_min -20
_diffrn_reflns_number 10668
_diffrn_reflns_theta_full 24.98
_diffrn_reflns_theta_max 24.98
_diffrn_reflns_theta_min 2.07
_diffrn_standards_decay_% 4
_diffrn_standards_interval_time 120
_diffrn_standards_number 3
_exptl_absorpt_coefficient_mu 0.905
_exptl_absorpt_correction_type none
_exptl_crystal_colour Purple-black
_exptl_crystal_density_diffrn 1.525
_exptl_crystal_density_method 'not measured'
_exptl_crystal_description Cube
_exptl_crystal_F_000 2288
_exptl_crystal_size_max 0.5
_exptl_crystal_size_mid 0.5
_exptl_crystal_size_min 0.5
_refine_diff_density_max 0.976
_refine_diff_density_min -0.609
_refine_ls_extinction_method none
_refine_ls_goodness_of_fit_ref 1.12
_refine_ls_hydrogen_treatment mixed
_refine_ls_matrix_type full
_refine_ls_number_parameters 660
_refine_ls_number_reflns 8694
_refine_ls_number_restraints 146
_refine_ls_restrained_S_all 1.273
_refine_ls_R_factor_gt 0.0589
_refine_ls_shift/su_max 0.001
_refine_ls_structure_factor_coef Fsqd
_refine_ls_weighting_details 'calc w = 1/[\s^2^(Fo^2^)+(0.1251P)^2^+2.2623P] where P = (Fo^2^+2Fc^2^)/3'
_refine_ls_weighting_scheme calc
_refine_ls_wR_factor_ref 0.2017
_reflns_number_gt 6205
_reflns_number_total 8694
_reflns_threshold_expression I>2\s(I)
_cod_data_source_file ln1160.cif
_cod_data_source_block I
_cod_original_cell_volume 4953.7(12)
_cod_original_sg_symbol_H-M 'P 21/n'
_cod_database_code 2013311
_cod_database_fobs_code 2013311

loop_
_symmetry_equiv_pos_as_xyz
'x, y, z'
'x+1/2, -y+1/2, z+1/2'
'-x, -y, -z'
'-x-1/2, y-1/2, -z-1/2'

loop_
_atom_site_label
_atom_site_fract_x
_atom_site_fract_y
_atom_site_fract_z
_atom_site_U_iso_or_equiv
_atom_site_adp_type
_atom_site_calc_flag
_atom_site_refinement_flags
_atom_site_occupancy
_atom_site_disorder_assembly
_atom_site_disorder_group
_atom_site_type_symbol
Mn 0.32210(5) 0.50281(3) 0.43407(4) 0.0385(2) Uani d . 1 . . Mn
P 0.12125(13) 0.40818(9) 0.45182(11) 0.0686(5) Uani d . 1 . . P
N1 0.3199(3) 0.56596(18) 0.5202(2) 0.0412(9) Uani d . 1 . . N
N2 0.3983(3) 0.44198(19) 0.5045(2) 0.0402(9) Uani d . 1 . . N
N3 0.3437(3) 0.4444(2) 0.3456(2) 0.0432(9) Uani d . 1 . . N
N4 0.2730(3) 0.5709(2) 0.3597(2) 0.0455(10) Uani d . 1 . . N
C101 0.2769(4) 0.6257(2) 0.5166(3) 0.0418(11) Uani d . 1 . . C
C102 0.3367(4) 0.5529(2) 0.5978(3) 0.0426(11) Uani d . 1 . . C
C103 0.4204(4) 0.4502(2) 0.5824(3) 0.0422(11) Uani d . 1 . . C
C104 0.4371(4) 0.3832(2) 0.4857(3) 0.0412(11) Uani d . 1 . . C
C105 0.3758(4) 0.3812(2) 0.3499(3) 0.0444(11) Uani d . 1 . . C
C106 0.3050(4) 0.4529(3) 0.2708(3) 0.0510(13) Uani d . 1 A . C
C107 0.2575(5) 0.5657(3) 0.2805(3) 0.0552(14) Uani d . 1 A . C
C108 0.2490(4) 0.6337(2) 0.3766(3) 0.0473(12) Uani d . 1 . . C
C201 0.2657(4) 0.6484(3) 0.5934(3) 0.0549(14) Uani d . 1 . . C
H201 0.2387 0.6875 0.6068 0.066 Uiso calc R 1 . . H
C202 0.3011(5) 0.6035(3) 0.6416(3) 0.0573(14) Uani d . 1 . . C
H202 0.3021 0.6051 0.6951 0.069 Uiso calc R 1 . . H
C203 0.4810(4) 0.3975(3) 0.6107(3) 0.0471(12) Uani d . 1 . . C
H203 0.5089 0.3925 0.6607 0.057 Uiso calc R 1 . . H
C204 0.4896(4) 0.3574(3) 0.5518(3) 0.0469(12) Uani d . 1 . . C
H204 0.5243 0.319 0.5537 0.056 Uiso calc R 1 . . H
C205 0.3560(4) 0.3513(3) 0.2773(3) 0.0549(14) Uani d . 1 . . C
H205 0.3692 0.3087 0.2657 0.066 Uiso calc R 1 . . H
C206 0.3151(5) 0.3947(3) 0.2282(3) 0.0624(16) Uani d . 1 . . C
H206 0.2968 0.3884 0.1762 0.075 Uiso calc R 1 . . H
C207 0.2270(6) 0.6256(3) 0.2488(3) 0.074(2) Uani d . 1 . . C
H207 0.2119 0.6343 0.1969 0.089 Uiso calc R 1 . . H
C208 0.2236(5) 0.6673(3) 0.3068(3) 0.0660(17) Uani d . 1 . . C
H208 0.2074 0.7106 0.3024 0.079 Uiso calc R 1 . . H
C301 0.3851(4) 0.4979(2) 0.6272(3) 0.0432(11) Uani d . 1 . . C
C302 0.4220(4) 0.3525(2) 0.4148(3) 0.0430(11) Uani d . 1 . . C
C303 0.2670(5) 0.5097(3) 0.2389(3) 0.0554(14) Uani d . 1 . . C
C304 0.2476(4) 0.6591(2) 0.4502(3) 0.0455(11) Uani d . 1 . . C
O1 0.1855(3) 0.4631(2) 0.4587(2) 0.0618(10) Uani d . 1 . . O
O2 0.1607(4) 0.3647(3) 0.3899(4) 0.1038(19) Uani d D 1 . . O
O3 0.0117(3) 0.4237(3) 0.4293(3) 0.0839(14) Uani d . 1 . . O
C11 0.3971(4) 0.4906(2) 0.7136(3) 0.0459(12) Uani d . 1 . . C
C12 0.3554(5) 0.4383(3) 0.7477(3) 0.0606(15) Uani d . 1 . . C
H12 0.3215 0.4078 0.7173 0.073 Uiso calc R 1 . . H
C13 0.3641(6) 0.4314(4) 0.8276(4) 0.077(2) Uani d . 1 . . C
H13 0.3349 0.3967 0.8507 0.092 Uiso calc R 1 . . H
C14 0.4156(7) 0.4757(4) 0.8717(4) 0.088(2) Uani d . 1 . . C
H14 0.423 0.4703 0.9249 0.105 Uiso calc R 1 . . H
C15 0.4558(6) 0.5272(4) 0.8391(4) 0.079(2) Uani d . 1 . . C
H15 0.489 0.5578 0.8699 0.095 Uiso calc R 1 . . H
C16 0.4477(5) 0.5345(3) 0.7599(3) 0.0631(16) Uani d . 1 . . C
H16 0.4768 0.5696 0.7377 0.076 Uiso calc R 1 . . H
C21 0.4494(4) 0.2833(2) 0.4096(3) 0.0446(11) Uani d . 1 . . C
C22 0.4051(5) 0.2388(3) 0.4559(4) 0.0614(15) Uani d . 1 . . C
H22 0.3608 0.2528 0.4903 0.074 Uiso calc R 1 . . H
C23 0.4264(6) 0.1742(3) 0.4511(5) 0.080(2) Uani d . 1 . . C
H23 0.3964 0.1448 0.482 0.096 Uiso calc R 1 . . H
C24 0.4912(6) 0.1537(3) 0.4009(4) 0.0726(19) Uani d . 1 . . C
H24 0.5049 0.1101 0.3973 0.087 Uiso calc R 1 . . H
C25 0.5371(5) 0.1967(3) 0.3552(4) 0.0641(16) Uani d . 1 . . C
H25 0.5823 0.1824 0.3218 0.077 Uiso calc R 1 . . H
C26 0.5152(4) 0.2610(3) 0.3597(3) 0.0531(13) Uani d . 1 . . C
H26 0.5454 0.29 0.3283 0.064 Uiso calc R 1 . . H
C31A 0.258(2) 0.5202(14) 0.1536(9) 0.058(7) Uani d PGU 0.33(4) A 1 C
C32A 0.322(2) 0.5514(15) 0.1076(11) 0.079(7) Uani d PGU 0.33(4) A 1 C
H32A 0.3787 0.57 0.1298 0.095 Uiso calc PR 0.33(4) A 1 H
C33A 0.301(3) 0.5546(16) 0.0283(11) 0.083(8) Uani d PGU 0.33(4) A 1 C
H33A 0.3437 0.5755 -0.0025 0.1 Uiso calc PR 0.33(4) A 1 H
C34A 0.216(3) 0.5268(17) -0.0050(9) 0.085(9) Uani d PGU 0.33(4) A 1 C
H34A 0.2019 0.529 -0.0581 0.102 Uiso calc PR 0.33(4) A 1 H
C35A 0.152(3) 0.4957(15) 0.0410(12) 0.081(8) Uani d PGU 0.33(4) A 1 C
H35A 0.0951 0.477 0.0187 0.098 Uiso calc PR 0.33(4) A 1 H
C36A 0.173(2) 0.4924(13) 0.1203(12) 0.069(7) Uani d PGU 0.33(4) A 1 C
H36A 0.1301 0.4716 0.1511 0.083 Uiso calc PR 0.33(4) A 1 H
C31 0.2264(11) 0.5064(7) 0.1561(4) 0.052(3) Uani d PGU 0.67(4) A 2 C
C32 0.2814(13) 0.5352(7) 0.1016(5) 0.073(4) Uani d PGU 0.67(4) A 2 C
H32 0.3407 0.5546 0.1169 0.088 Uiso calc PR 0.67(4) A 2 H
C33 0.2478(17) 0.5349(7) 0.0243(5) 0.093(5) Uani d PGU 0.67(4) A 2 C
H33 0.2846 0.5542 -0.0122 0.111 Uiso calc PR 0.67(4) A 2 H
C34 0.1592(18) 0.5059(7) 0.0015(5) 0.091(6) Uani d PGU 0.67(4) A 2 C
H34 0.1367 0.5058 -0.0503 0.11 Uiso calc PR 0.67(4) A 2 H
C35 0.1041(15) 0.4771(7) 0.0560(7) 0.092(5) Uani d PGU 0.67(4) A 2 C
H35 0.0448 0.4577 0.0407 0.11 Uiso calc PR 0.67(4) A 2 H
C36 0.1377(12) 0.4773(7) 0.1333(6) 0.078(4) Uani d PGU 0.67(4) A 2 C
H36 0.1009 0.458 0.1698 0.094 Uiso calc PR 0.67(4) A 2 H
C41 0.2125(4) 0.7276(2) 0.4585(3) 0.0488(13) Uani d . 1 . . C
C42 0.1179(6) 0.7435(3) 0.4362(4) 0.0707(18) Uani d . 1 . . C
H42 0.0745 0.7126 0.4157 0.085 Uiso calc R 1 . . H
C43 0.0877(6) 0.8071(4) 0.4449(5) 0.083(2) Uani d . 1 . . C
H43 0.0229 0.8183 0.4322 0.099 Uiso calc R 1 . . H
C44 0.1529(6) 0.8531(3) 0.4718(4) 0.074(2) Uani d . 1 . . C
H44 0.1329 0.8956 0.4753 0.088 Uiso calc R 1 . . H
C45 0.2462(6) 0.8368(3) 0.4935(4) 0.0716(19) Uani d . 1 . . C
H45 0.2897 0.868 0.5131 0.086 Uiso calc R 1 . . H
C46 0.2774(5) 0.7733(3) 0.4865(4) 0.0610(15) Uani d . 1 . . C
H46 0.3419 0.7623 0.5007 0.073 Uiso calc R 1 . . H
C51 0.1097(5) 0.3092(3) 0.3563(4) 0.085(2) Uani d GDU 1 . . C
C52 0.0830(7) 0.2569(4) 0.3998(4) 0.171(6) Uani d GDU 1 . . C
H52 0.0993 0.256 0.4526 0.205 Uiso calc R 1 . . H
C53 0.0319(9) 0.2060(4) 0.3643(6) 0.228(8) Uani d GU 1 . . C
H53 0.0141 0.171 0.3934 0.273 Uiso calc R 1 . . H
C54 0.0075(7) 0.2074(4) 0.2854(6) 0.202(7) Uani d GU 1 . . C
H54 -0.0267 0.1734 0.2617 0.243 Uiso calc R 1 . . H
C55 0.0341(7) 0.2598(5) 0.2419(4) 0.153(5) Uani d GU 1 . . C
H55 0.0178 0.2607 0.1891 0.184 Uiso calc R 1 . . H
C56 0.0852(6) 0.3107(3) 0.2774(3) 0.125(3) Uani d GU 1 . . C
H56 0.1031 0.3457 0.2483 0.15 Uiso calc R 1 . . H
C61 -0.0187(4) 0.4617(2) 0.3664(3) 0.081(2) Uani d G 1 . . C
C62 0.0025(4) 0.5270(3) 0.3648(3) 0.103(3) Uani d G 1 . . C
H62 0.0418 0.5455 0.4046 0.124 Uiso calc R 1 . . H
C63 -0.0350(5) 0.5646(2) 0.3036(4) 0.120(4) Uani d G 1 . . C
H63 -0.0208 0.6083 0.3025 0.144 Uiso calc R 1 . . H
C64 -0.0937(5) 0.5370(3) 0.2440(4) 0.127(4) Uani d G 1 . . C
H64 -0.1189 0.5622 0.2031 0.152 Uiso calc R 1 . . H
C65 -0.1150(4) 0.4717(4) 0.2457(3) 0.125(4) Uani d G 1 . . C
H65 -0.1543 0.4533 0.2058 0.15 Uiso calc R 1 . . H
C66 -0.0774(4) 0.4341(2) 0.3069(4) 0.095(3) Uani d G 1 . . C
H66 -0.0916 0.3905 0.308 0.114 Uiso calc R 1 . . H
Sb 0.21338(4) 0.23775(3) 0.65805(3) 0.0784(2) Uani d . 1 . . Sb
F1 0.1897(7) 0.1969(5) 0.5664(4) 0.192(4) Uani d . 1 . . F
F2 0.1165(7) 0.2919(5) 0.6273(6) 0.218(4) Uani d . 1 . . F
F3 0.3083(9) 0.2846(6) 0.6213(5) 0.285(7) Uani d . 1 . . F
F4 0.2319(7) 0.2802(6) 0.7499(5) 0.220(5) Uani d . 1 . . F
F5 0.1134(6) 0.1899(5) 0.6962(4) 0.179(3) Uani d . 1 . . F
F6 0.2973(9) 0.1779(6) 0.6881(11) 0.351(10) Uani d . 1 . . F
H71 0.116(4) 0.363(3) 0.502(3) 0.050(14) Uiso d . 1 . . H

loop_
_atom_site_aniso_label
_atom_site_aniso_U_11
_atom_site_aniso_U_22
_atom_site_aniso_U_33
_atom_site_aniso_U_12
_atom_site_aniso_U_13
_atom_site_aniso_U_23
Mn 0.0485(4) 0.0346(4) 0.0320(4) 0.0010(3) -0.0012(3) -0.0015(3)
P 0.0634(10) 0.0654(11) 0.0772(11) -0.0109(8) 0.0055(8) 0.0053(9)
N1 0.056(2) 0.032(2) 0.0348(19) -0.0015(18) -0.0002(17) -0.0007(16)
N2 0.049(2) 0.038(2) 0.033(2) -0.0003(18) 0.0008(17) -0.0036(16)
N3 0.058(3) 0.040(2) 0.0313(19) 0.0041(19) 0.0002(17) -0.0048(16)
N4 0.056(3) 0.042(2) 0.038(2) 0.0027(19) -0.0019(18) -0.0029(18)
C101 0.053(3) 0.030(2) 0.042(3) 0.000(2) 0.001(2) -0.0040(19)
C102 0.058(3) 0.037(3) 0.034(2) -0.006(2) 0.007(2) 0.000(2)
C103 0.047(3) 0.043(3) 0.036(2) -0.006(2) -0.001(2) 0.002(2)
C104 0.047(3) 0.037(3) 0.040(2) 0.001(2) 0.003(2) 0.001(2)
C105 0.058(3) 0.036(3) 0.040(3) -0.001(2) 0.002(2) -0.006(2)
C106 0.062(3) 0.052(3) 0.039(3) 0.006(3) -0.004(2) -0.009(2)
C107 0.071(4) 0.056(3) 0.037(3) 0.013(3) -0.009(2) -0.004(2)
C108 0.061(3) 0.039(3) 0.040(3) 0.004(2) -0.003(2) -0.002(2)
C201 0.072(4) 0.047(3) 0.046(3) 0.008(3) 0.007(3) -0.004(2)
C202 0.086(4) 0.048(3) 0.039(3) 0.004(3) 0.012(3) -0.003(2)
C203 0.051(3) 0.054(3) 0.035(2) 0.000(2) -0.001(2) 0.003(2)
C204 0.051(3) 0.040(3) 0.049(3) 0.006(2) 0.003(2) 0.004(2)
C205 0.070(4) 0.045(3) 0.049(3) 0.007(3) -0.008(3) -0.008(2)
C206 0.083(4) 0.053(3) 0.049(3) 0.011(3) -0.012(3) -0.014(3)
C207 0.111(6) 0.066(4) 0.042(3) 0.029(4) -0.012(3) 0.002(3)
C208 0.099(5) 0.046(3) 0.052(3) 0.017(3) -0.007(3) 0.004(3)
C301 0.053(3) 0.045(3) 0.032(2) -0.006(2) 0.002(2) -0.002(2)
C302 0.052(3) 0.035(3) 0.043(3) -0.001(2) 0.008(2) 0.000(2)
C303 0.077(4) 0.052(3) 0.036(3) 0.015(3) -0.006(3) -0.006(2)
C304 0.057(3) 0.033(3) 0.046(3) 0.002(2) 0.000(2) -0.004(2)
O1 0.055(2) 0.054(2) 0.076(3) -0.0094(19) 0.0058(19) -0.005(2)
O2 0.087(4) 0.096(4) 0.130(5) -0.021(3) 0.020(3) -0.038(4)
O3 0.061(3) 0.090(4) 0.100(4) -0.013(3) 0.006(2) 0.024(3)
C11 0.061(3) 0.045(3) 0.033(2) 0.005(2) 0.006(2) 0.004(2)
C12 0.078(4) 0.052(3) 0.053(3) 0.003(3) 0.013(3) 0.006(3)
C13 0.111(6) 0.069(4) 0.054(4) 0.010(4) 0.024(4) 0.019(3)
C14 0.133(7) 0.091(5) 0.039(3) 0.023(5) 0.008(4) 0.005(4)
C15 0.121(6) 0.076(5) 0.040(3) 0.000(4) -0.003(3) -0.008(3)
C16 0.084(4) 0.063(4) 0.042(3) -0.009(3) 0.001(3) -0.006(3)
C21 0.056(3) 0.035(3) 0.042(3) 0.001(2) 0.002(2) -0.001(2)
C22 0.081(4) 0.042(3) 0.063(4) 0.000(3) 0.016(3) 0.005(3)
C23 0.109(6) 0.048(4) 0.083(5) -0.011(4) 0.011(4) 0.012(3)
C24 0.101(5) 0.035(3) 0.080(4) 0.008(3) -0.008(4) -0.006(3)
C25 0.068(4) 0.059(4) 0.065(4) 0.011(3) -0.001(3) -0.017(3)
C26 0.062(3) 0.050(3) 0.047(3) 0.006(3) 0.007(3) -0.004(2)
C31A 0.088(15) 0.050(14) 0.034(9) 0.013(11) -0.004(8) -0.010(8)
C32A 0.093(16) 0.096(18) 0.048(9) 0.013(12) 0.006(10) 0.005(11)
C33A 0.115(17) 0.082(16) 0.055(9) 0.028(13) 0.019(11) 0.008(10)
C34A 0.114(19) 0.089(18) 0.049(11) 0.055(13) -0.018(10) 0.002(11)
C35A 0.093(16) 0.082(17) 0.065(11) 0.025(12) -0.025(12) -0.021(13)
C36A 0.099(16) 0.045(12) 0.060(10) 0.009(11) -0.016(11) -0.017(9)
C31 0.072(8) 0.035(6) 0.048(5) 0.016(6) -0.017(4) -0.008(4)
C32 0.095(9) 0.078(8) 0.047(5) 0.029(7) 0.004(5) -0.003(5)
C33 0.132(13) 0.097(10) 0.049(6) 0.048(8) 0.001(7) 0.005(7)
C34 0.154(14) 0.071(8) 0.044(6) 0.047(9) -0.023(7) -0.014(6)
C35 0.113(11) 0.088(9) 0.067(7) 0.024(8) -0.042(7) -0.024(6)
C36 0.082(8) 0.084(9) 0.063(6) 0.014(6) -0.031(6) 0.002(6)
C41 0.067(4) 0.037(3) 0.042(3) 0.006(2) -0.001(2) 0.002(2)
C42 0.080(5) 0.050(4) 0.080(5) 0.007(3) -0.008(4) -0.006(3)
C43 0.090(5) 0.065(5) 0.091(5) 0.035(4) -0.002(4) -0.001(4)
C44 0.128(6) 0.040(3) 0.054(3) 0.023(4) 0.009(4) -0.002(3)
C45 0.111(6) 0.041(3) 0.061(4) -0.002(3) -0.005(4) -0.005(3)
C46 0.076(4) 0.047(3) 0.058(3) 0.002(3) -0.006(3) -0.006(3)
C51 0.079(5) 0.068(4) 0.107(5) -0.018(4) 0.001(4) -0.018(4)
C52 0.271(17) 0.113(8) 0.130(8) -0.064(9) 0.027(10) 0.000(6)
C53 0.34(2) 0.156(12) 0.196(10) -0.143(13) 0.052(13) -0.032(10)
C54 0.229(15) 0.200(12) 0.187(10) -0.109(12) 0.078(11) -0.094(10)
C55 0.143(10) 0.173(11) 0.141(8) -0.027(8) -0.008(8) -0.079(7)
C56 0.142(9) 0.123(8) 0.108(6) -0.014(6) -0.005(6) -0.024(6)
C61 0.061(4) 0.086(5) 0.095(5) -0.010(4) 0.002(4) 0.022(4)
C62 0.102(6) 0.076(5) 0.130(8) -0.002(5) -0.004(6) 0.015(5)
C63 0.109(7) 0.087(6) 0.164(10) 0.012(5) -0.003(7) 0.033(7)
C64 0.088(6) 0.134(9) 0.158(10) -0.004(6) -0.004(6) 0.069(8)
C65 0.097(7) 0.175(11) 0.098(7) -0.036(7) -0.017(5) 0.031(7)
C66 0.077(5) 0.091(6) 0.114(7) -0.018(4) -0.014(5) 0.017(5)
Sb 0.0921(4) 0.0816(4) 0.0626(3) -0.0064(3) 0.0126(3) 0.0093(2)
F1 0.226(8) 0.246(10) 0.107(5) -0.054(8) 0.037(5) -0.067(6)
F2 0.208(9) 0.154(7) 0.282(11) 0.050(7) -0.062(8) 0.015(8)
F3 0.338(13) 0.341(14) 0.199(9) -0.238(12) 0.173(9) -0.084(9)
F4 0.195(8) 0.341(13) 0.126(6) -0.096(9) 0.037(5) -0.099(7)
F5 0.201(7) 0.210(8) 0.128(5) -0.085(6) 0.023(5) 0.045(5)
F6 0.224(12) 0.232(13) 0.58(3) 0.121(10) -0.120(14) -0.036(15)

loop_
_atom_type_symbol
_atom_type_description
_atom_type_scat_dispersion_real
_atom_type_scat_dispersion_imag
_atom_type_scat_source
C C 0.0033 0.0016 'International Tables Vol C Tables 4.2.6.8 and 6.1.1.4'
H H 0 0 'International Tables Vol C Tables 4.2.6.8 and 6.1.1.4'
N N 0.0061 0.0033 'International Tables Vol C Tables 4.2.6.8 and 6.1.1.4'
P P 0.1023 0.0942 'International Tables Vol C Tables 4.2.6.8 and 6.1.1.4'
O O 0.0106 0.006 'International Tables Vol C Tables 4.2.6.8 and 6.1.1.4'
Mn Mn 0.3368 0.7283 'International Tables Vol C Tables 4.2.6.8 and 6.1.1.4'
Sb Sb -0.5866 1.5461 'International Tables Vol C Tables 4.2.6.8 and 6.1.1.4'
F F 0.0171 0.0103 'International Tables Vol C Tables 4.2.6.8 and 6.1.1.4'

loop_
_geom_angle_atom_site_label_1
_geom_angle_atom_site_label_2
_geom_angle_atom_site_label_3
_geom_angle
_geom_angle_publ_flag
N1 Mn N3 171.69(18) yes
N1 Mn N2 89.60(16) yes
N3 Mn N2 89.20(16) yes
N1 Mn N4 89.75(16) yes
N3 Mn N4 89.75(17) yes
N2 Mn N4 168.21(18) yes
N1 Mn O1 92.51(17) yes
N3 Mn O1 95.76(17) yes
N2 Mn O1 93.41(17) yes
N4 Mn O1 98.38(18) yes
O1 P O2 106.3(3) yes
O1 P O3 115.4(3) yes
O2 P O3 109.2(3) yes
O1 P H71 126(2) yes
O2 P H71 95(2) yes
O3 P H71 103(2) yes
C101 N1 C102 105.2(4) ?
C101 N1 Mn 126.2(3) ?
C102 N1 Mn 126.5(3) ?
C103 N2 C104 106.2(4) ?
C103 N2 Mn 126.3(3) ?
C104 N2 Mn 127.5(3) ?
C106 N3 C105 105.8(4) ?
C106 N3 Mn 125.3(3) ?
C105 N3 Mn 126.8(3) ?
C107 N4 C108 105.3(4) ?
C107 N4 Mn 127.4(4) ?
C108 N4 Mn 127.3(3) ?
N1 C101 C304 126.1(4) ?
N1 C101 C201 109.2(4) ?
C304 C101 C201 124.6(5) ?
N1 C102 C301 123.9(4) ?
N1 C102 C202 110.1(4) ?
C301 C102 C202 126.0(5) ?
C301 C103 N2 125.9(5) ?
C301 C103 C203 125.1(4) ?
N2 C103 C203 108.8(4) ?
N2 C104 C302 125.4(4) ?
N2 C104 C204 109.1(4) ?
C302 C104 C204 125.4(5) ?
N3 C105 C302 125.2(4) ?
N3 C105 C205 109.2(4) ?
C302 C105 C205 125.6(5) ?
N3 C106 C303 126.4(5) ?
N3 C106 C206 109.5(5) ?
C303 C106 C206 124.0(5) ?
N4 C107 C303 125.0(5) ?
N4 C107 C207 109.8(5) ?
C303 C107 C207 125.1(5) ?
N4 C108 C304 125.1(5) ?
N4 C108 C208 109.3(5) ?
C304 C108 C208 125.6(5) ?
C202 C201 C101 107.3(5) ?
C202 C201 H201 126.3 ?
C101 C201 H201 126.3 ?
C201 C202 C102 108.1(5) ?
C201 C202 H202 125.9 ?
C102 C202 H202 125.9 ?
C204 C203 C103 107.2(4) ?
C204 C203 H203 126.4 ?
C103 C203 H203 126.4 ?
C203 C204 C104 108.5(5) ?
C203 C204 H204 125.8 ?
C104 C204 H204 125.8 ?
C206 C205 C105 108.4(5) ?
C206 C205 H205 125.8 ?
C105 C205 H205 125.8 ?
C205 C206 C106 107.0(5) ?
C205 C206 H206 126.5 ?
C106 C206 H206 126.5 ?
C208 C207 C107 107.7(5) ?
C208 C207 H207 126.1 ?
C107 C207 H207 126.1 ?
C207 C208 C108 107.8(5) ?
C207 C208 H208 126.1 ?
C108 C208 H208 126.1 ?
C103 C301 C102 124.2(4) ?
C103 C301 C11 118.4(4) ?
C102 C301 C11 117.4(4) ?
C105 C302 C104 123.6(5) ?
C105 C302 C21 117.9(4) ?
C104 C302 C21 118.4(5) ?
C107 C303 C106 123.6(5) ?
C107 C303 C31A 113.0(12) ?
C106 C303 C31A 121.5(12) ?
C107 C303 C31 119.8(7) ?
C106 C303 C31 116.4(7) ?
C101 C304 C108 123.9(5) ?
C101 C304 C41 117.9(4) ?
C108 C304 C41 118.2(5) ?
P O1 Mn 146.7(3) yes
C51 O2 P 124.6(5) yes
C61 O3 P 123.0(4) yes
C16 C11 C12 118.6(5) ?
C16 C11 C301 122.2(5) ?
C12 C11 C301 119.2(5) ?
C11 C12 C13 120.1(6) ?
C11 C12 H12 120 ?
C13 C12 H12 120 ?
C14 C13 C12 119.6(7) ?
C14 C13 H13 120.2 ?
C12 C13 H13 120.2 ?
C15 C14 C13 120.8(6) ?
C15 C14 H14 119.6 ?
C13 C14 H14 119.6 ?
C14 C15 C16 120.0(7) ?
C14 C15 H15 120 ?
C16 C15 H15 120 ?
C11 C16 C15 120.8(6) ?
C11 C16 H16 119.6 ?
C15 C16 H16 119.6 ?
C26 C21 C22 118.2(5) ?
C26 C21 C302 122.9(5) ?
C22 C21 C302 118.9(5) ?
C23 C22 C21 120.6(6) ?
C23 C22 H22 119.7 ?
C21 C22 H22 119.7 ?
C24 C23 C22 119.7(7) ?
C24 C23 H23 120.1 ?
C22 C23 H23 120.2 ?
C23 C24 C25 120.9(6) ?
C23 C24 H24 119.5 ?
C25 C24 H24 119.5 ?
C26 C25 C24 119.3(6) ?
C26 C25 H25 120.4 ?
C24 C25 H25 120.4 ?
C25 C26 C21 121.3(6) ?
C25 C26 H26 119.4 ?
C21 C26 H26 119.4 ?
C32A C31A C36A 120 ?
C32A C31A C303 128.9(14) ?
C36A C31A C303 111.1(14) ?
C33A C32A C31A 120 ?
C33A C32A H32A 120 ?
C31A C32A H32A 120 ?
C32A C33A C34A 120 ?
C32A C33A H33A 120 ?
C34A C33A H33A 120 ?
C35A C34A C33A 120 ?
C35A C34A H34A 120 ?
C33A C34A H34A 120 ?
C34A C35A C36A 120 ?
C34A C35A H35A 120 ?
C36A C35A H35A 120 ?
C35A C36A C31A 120 ?
C35A C36A H36A 120 ?
C31A C36A H36A 120 ?
C32 C31 C36 120 ?
C32 C31 C303 116.7(7) ?
C36 C31 C303 123.3(7) ?
C31 C32 C33 120 ?
C31 C32 H32 120 ?
C33 C32 H32 120 ?
C32 C33 C34 120 ?
C32 C33 H33 120 ?
C34 C33 H33 120 ?
C35 C34 C33 120 ?
C35 C34 H34 120 ?
C33 C34 H34 120 ?
C36 C35 C34 120 ?
C36 C35 H35 120 ?
C34 C35 H35 120 ?
C35 C36 C31 120 ?
C35 C36 H36 120 ?
C31 C36 H36 120 ?
C42 C41 C46 120.8(5) ?
C42 C41 C304 120.1(5) ?
C46 C41 C304 119.1(5) ?
C41 C42 C43 118.7(7) ?
C41 C42 H42 120.6 ?
C43 C42 H42 120.6 ?
C44 C43 C42 120.5(7) ?
C44 C43 H43 119.8 ?
C42 C43 H43 119.8 ?
C45 C44 C43 120.2(6) ?
C45 C44 H44 119.9 ?
C43 C44 H44 119.9 ?
C44 C45 C46 120.2(6) ?
C44 C45 H45 119.9 ?
C46 C45 H45 119.9 ?
C41 C46 C45 119.5(6) ?
C41 C46 H46 120.2 ?
C45 C46 H46 120.2 ?
C52 C51 C56 120 ?
C52 C51 O2 122.9(5) ?
C56 C51 O2 117.1(5) ?
C53 C52 C51 120 ?
C53 C52 H52 120 ?
C51 C52 H52 120 ?
C52 C53 C54 120 ?
C52 C53 H53 120 ?
C54 C53 H53 120 ?
C53 C54 C55 120 ?
C53 C54 H54 120 ?
C55 C54 H54 120 ?
C56 C55 C54 120 ?
C56 C55 H55 120 ?
C54 C55 H55 120 ?
C55 C56 C51 120 ?
C55 C56 H56 120 ?
C51 C56 H56 120 ?
O3 C61 C62 121.5(4) ?
O3 C61 C66 118.4(4) ?
C62 C61 C66 120 ?
C61 C62 C63 120 ?
C61 C62 H62 120 ?
C63 C62 H62 120 ?
C64 C63 C62 120 ?
C64 C63 H63 120 ?
C62 C63 H63 120 ?
C63 C64 C65 120 ?
C63 C64 H64 120 ?
C65 C64 H64 120 ?
C66 C65 C64 120 ?
C66 C65 H65 120 ?
C64 C65 H65 120 ?
C65 C66 C61 120 ?
C65 C66 H66 120 ?
C61 C66 H66 120 ?
F6 Sb F3 90.9(8) ?
F6 Sb F2 173.2(6) ?
F3 Sb F2 95.4(7) ?
F6 Sb F1 90.0(7) ?
F3 Sb F1 91.8(4) ?
F2 Sb F1 87.2(5) ?
F6 Sb F4 92.1(7) ?
F3 Sb F4 89.4(4) ?
F2 Sb F4 90.6(5) ?
F1 Sb F4 177.6(5) ?
F6 Sb F5 89.9(7) ?
F3 Sb F5 179.2(6) ?
F2 Sb F5 83.8(5) ?
F1 Sb F5 88.4(4) ?
F4 Sb F5 90.4(4) ?

loop_
_geom_bond_atom_site_label_1
_geom_bond_atom_site_label_2
_geom_bond_site_symmetry_2
_geom_bond_distance
_geom_bond_publ_flag
Mn N1 . 1.995(4) yes
Mn N3 . 2.000(4) yes
Mn N2 . 2.003(4) yes
Mn N4 . 2.003(4) yes
Mn O1 . 2.120(4) yes
P O1 . 1.443(4) yes
P O2 . 1.535(6) yes
P O3 . 1.560(5) yes
P H71 . 1.28(5) yes
N1 C101 . 1.377(6) ?
N1 C102 . 1.380(6) ?
N2 C103 . 1.378(6) ?
N2 C104 . 1.383(6) ?
N3 C106 . 1.380(6) ?
N3 C105 . 1.386(6) ?
N4 C107 . 1.382(6) ?
N4 C108 . 1.384(7) ?
C101 C304 . 1.382(7) ?
C101 C201 . 1.435(7) ?
C102 C301 . 1.403(7) ?
C102 C202 . 1.407(7) ?
C103 C301 . 1.372(7) ?
C103 C203 . 1.440(7) ?
C104 C302 . 1.391(7) ?
C104 C204 . 1.417(7) ?
C105 C302 . 1.389(7) ?
C105 C205 . 1.418(7) ?
C106 C303 . 1.391(8) ?
C106 C206 . 1.432(8) ?
C107 C303 . 1.383(8) ?
C107 C207 . 1.413(8) ?
C108 C304 . 1.386(7) ?
C108 C208 . 1.422(8) ?
C201 C202 . 1.325(8) ?
C201 H201 . 0.93 ?
C202 H202 . 0.93 ?
C203 C204 . 1.334(7) ?
C203 H203 . 0.93 ?
C204 H204 . 0.93 ?
C205 C206 . 1.339(8) ?
C205 H205 . 0.93 ?
C206 H206 . 0.93 ?
C207 C208 . 1.334(9) ?
C207 H207 . 0.93 ?
C208 H208 . 0.93 ?
C301 C11 . 1.507(6) ?
C302 C21 . 1.493(7) ?
C303 C31A . 1.496(16) ?
C303 C31 . 1.507(9) ?
C304 C41 . 1.516(7) ?
O2 C51 . 1.451(6) yes
O3 C61 . 1.390(6) yes
C11 C16 . 1.373(8) ?
C11 C12 . 1.383(8) ?
C12 C13 . 1.392(8) ?
C12 H12 . 0.93 ?
C13 C14 . 1.364(11) ?
C13 H13 . 0.93 ?
C14 C15 . 1.350(11) ?
C14 H14 . 0.93 ?
C15 C16 . 1.381(8) ?
C15 H15 . 0.93 ?
C16 H16 . 0.93 ?
C21 C26 . 1.377(8) ?
C21 C22 . 1.396(8) ?
C22 C23 . 1.381(9) ?
C22 H22 . 0.93 ?
C23 C24 . 1.359(10) ?
C23 H23 . 0.93 ?
C24 C25 . 1.378(10) ?
C24 H24 . 0.93 ?
C25 C26 . 1.376(9) ?
C25 H25 . 0.93 ?
C26 H26 . 0.93 ?
C31A C32A . 1.39 ?
C31A C36A . 1.39 ?
C32A C33A . 1.39 ?
C32A H32A . 0.93 ?
C33A C34A . 1.39 ?
C33A H33A . 0.93 ?
C34A C35A . 1.39 ?
C34A H34A . 0.93 ?
C35A C36A . 1.39 ?
C35A H35A . 0.93 ?
C36A H36A . 0.93 ?
C31 C32 . 1.39 ?
C31 C36 . 1.39 ?
C32 C33 . 1.39 ?
C32 H32 . 0.93 ?
C33 C34 . 1.39 ?
C33 H33 . 0.93 ?
C34 C35 . 1.39 ?
C34 H34 . 0.93 ?
C35 C36 . 1.39 ?
C35 H35 . 0.93 ?
C36 H36 . 0.93 ?
C41 C42 . 1.368(9) ?
C41 C46 . 1.369(8) ?
C42 C43 . 1.399(9) ?
C42 H42 . 0.93 ?
C43 C44 . 1.369(11) ?
C43 H43 . 0.93 ?
C44 C45 . 1.351(10) ?
C44 H44 . 0.93 ?
C45 C46 . 1.397(9) ?
C45 H45 . 0.93 ?
C46 H46 . 0.93 ?
C51 C52 . 1.39 ?
C51 C56 . 1.39 ?
C52 C53 . 1.39 ?
C52 H52 . 0.93 ?
C53 C54 . 1.39 ?
C53 H53 . 0.93 ?
C54 C55 . 1.39 ?
C54 H54 . 0.93 ?
C55 C56 . 1.39 ?
C55 H55 . 0.93 ?
C56 H56 . 0.93 ?
C61 C62 . 1.39 ?
C61 C66 . 1.39 ?
C62 C63 . 1.39 ?
C62 H62 . 0.93 ?
C63 C64 . 1.39 ?
C63 H63 . 0.93 ?
C64 C65 . 1.39 ?
C64 H64 . 0.93 ?
C65 C66 . 1.39 ?
C65 H65 . 0.93 ?
C66 H66 . 0.93 ?
Sb F6 . 1.751(10) ?
Sb F3 . 1.781(7) ?
Sb F2 . 1.794(8) ?
Sb F1 . 1.816(6) ?
Sb F4 . 1.828(7) ?
Sb F5 . 1.856(7) ?

loop_
_geom_torsion_atom_site_label_1
_geom_torsion_atom_site_label_2
_geom_torsion_atom_site_label_3
_geom_torsion_atom_site_label_4
_geom_torsion
_geom_torsion_publ_flag
N2 Mn N1 C101 179.9(4) ?
N4 Mn N1 C101 11.7(4) ?
O1 Mn N1 C101 -86.7(4) yes
N2 Mn N1 C102 -18.8(4) ?
N4 Mn N1 C102 173.0(4) ?
O1 Mn N1 C102 74.6(4) yes
N1 Mn N2 C103 6.1(4) ?
N3 Mn N2 C103 177.9(4) ?
N4 Mn N2 C103 93.0(9) ?
O1 Mn N2 C103 -86.4(4) yes
N1 Mn N2 C104 -175.5(4) ?
N3 Mn N2 C104 -3.7(4) ?
N4 Mn N2 C104 -88.6(9) ?
O1 Mn N2 C104 92.0(4) yes
N2 Mn N3 C106 176.1(5) ?
N4 Mn N3 C106 -15.6(5) ?
O1 Mn N3 C106 82.8(5) yes
N2 Mn N3 C105 14.8(4) ?
N4 Mn N3 C105 -176.9(4) ?
O1 Mn N3 C105 -78.5(4) yes
N1 Mn N4 C107 177.0(5) ?
N3 Mn N4 C107 5.2(5) ?
N2 Mn N4 C107 90.1(9) ?
O1 Mn N4 C107 -90.5(5) yes
N1 Mn N4 C108 -1.8(5) ?
N3 Mn N4 C108 -173.5(5) ?
N2 Mn N4 C108 -88.6(9) ?
O1 Mn N4 C108 90.8(5) yes
C102 N1 C101 C304 179.4(5) ?
Mn N1 C101 C304 -16.1(8) ?
C102 N1 C101 C201 -1.2(6) ?
Mn N1 C101 C201 163.3(4) ?
C101 N1 C102 C301 -176.2(5) ?
Mn N1 C102 C301 19.4(7) ?
C101 N1 C102 C202 2.0(6) ?
Mn N1 C102 C202 -162.4(4) ?
C104 N2 C103 C301 -170.9(5) ?
Mn N2 C103 C301 7.7(7) ?
C104 N2 C103 C203 4.7(5) ?
Mn N2 C103 C203 -176.6(3) ?
C103 N2 C104 C302 172.1(5) ?
Mn N2 C104 C302 -6.6(7) ?
C103 N2 C104 C204 -4.3(5) ?
Mn N2 C104 C204 177.1(3) ?
C106 N3 C105 C302 178.5(5) ?
Mn N3 C105 C302 -17.3(8) ?
C106 N3 C105 C205 -0.3(6) ?
Mn N3 C105 C205 163.9(4) ?
C105 N3 C106 C303 -177.5(6) ?
Mn N3 C106 C303 17.9(9) ?
C105 N3 C106 C206 -1.1(6) ?
Mn N3 C106 C206 -165.6(4) ?
C108 N4 C107 C303 -176.1(6) ?
Mn N4 C107 C303 5.0(9) ?
C108 N4 C107 C207 1.7(7) ?
Mn N4 C107 C207 -177.2(5) ?
C107 N4 C108 C304 175.5(6) ?
Mn N4 C108 C304 -5.6(8) ?
C107 N4 C108 C208 -2.8(7) ?
Mn N4 C108 C208 176.1(4) ?
N1 C101 C201 C202 -0.1(7) ?
C304 C101 C201 C202 179.3(5) ?
C101 C201 C202 C102 1.3(7) ?
N1 C102 C202 C201 -2.1(7) ?
C301 C102 C202 C201 176.0(5) ?
C301 C103 C203 C204 172.2(5) ?
N2 C103 C203 C204 -3.5(6) ?
C103 C203 C204 C104 0.7(6) ?
N2 C104 C204 C203 2.2(6) ?
C302 C104 C204 C203 -174.1(5) ?
N3 C105 C205 C206 1.7(7) ?
C302 C105 C205 C206 -177.1(6) ?
C105 C205 C206 C106 -2.3(7) ?
N3 C106 C206 C205 2.1(7) ?
C303 C106 C206 C205 178.7(6) ?
N4 C107 C207 C208 0.1(9) ?
C303 C107 C207 C208 177.9(7) ?
C107 C207 C208 C108 -1.8(9) ?
N4 C108 C208 C207 3.0(8) ?
C304 C108 C208 C207 -175.3(6) ?
N2 C103 C301 C102 -13.4(8) ?
C203 C103 C301 C102 171.6(5) ?
N2 C103 C301 C11 165.4(5) ?
C203 C103 C301 C11 -9.5(8) ?
N1 C102 C301 C103 -0.8(8) ?
C202 C102 C301 C103 -178.7(5) ?
N1 C102 C301 C11 -179.7(5) ?
C202 C102 C301 C11 2.4(8) ?
N3 C105 C302 C104 3.6(9) ?
C205 C105 C302 C104 -177.9(5) ?
N3 C105 C302 C21 178.5(5) ?
C205 C105 C302 C21 -3.0(8) ?
N2 C104 C302 C105 8.9(8) ?
C204 C104 C302 C105 -175.4(5) ?
N2 C104 C302 C21 -166.0(5) ?
C204 C104 C302 C21 9.8(8) ?
N4 C107 C303 C106 -8.1(11) ?
C207 C107 C303 C106 174.4(7) ?
N4 C107 C303 C31A -172.8(15) ?
C207 C107 C303 C31A 9.7(17) ?
N4 C107 C303 C31 166.0(9) ?
C207 C107 C303 C31 -11.5(13) ?
N3 C106 C303 C107 -4.0(11) ?
C206 C106 C303 C107 -180.0(6) ?
N3 C106 C303 C31A 159.4(16) ?
C206 C106 C303 C31A -16.6(18) ?
N3 C106 C303 C31 -178.4(8) ?
C206 C106 C303 C31 5.7(11) ?
N1 C101 C304 C108 6.6(9) ?
C201 C101 C304 C108 -172.7(6) ?
N1 C101 C304 C41 -172.9(5) ?
C201 C101 C304 C41 7.8(8) ?
N4 C108 C304 C101 4.9(9) ?
C208 C108 C304 C101 -177.1(6) ?
N4 C108 C304 C41 -175.6(5) ?
C208 C108 C304 C41 2.4(9) ?
O2 P O1 Mn -15.3(6) yes
O3 P O1 Mn -136.5(5) yes
N1 Mn O1 P -157.2(5) yes
N3 Mn O1 P 22.1(5) yes
N2 Mn O1 P -67.4(5) yes
N4 Mn O1 P 112.7(5) yes
O1 P O2 C51 -170.0(6) yes
O3 P O2 C51 -44.9(7) yes
O1 P O3 C61 51.4(6) yes
O2 P O3 C61 -68.2(6) yes
C103 C301 C11 C16 120.5(6) ?
C102 C301 C11 C16 -60.6(7) yes
C103 C301 C11 C12 -60.0(7) yes
C102 C301 C11 C12 119.0(6) ?
C16 C11 C12 C13 0.8(9) ?
C301 C11 C12 C13 -178.8(6) ?
C11 C12 C13 C14 -1.4(11) ?
C12 C13 C14 C15 2.0(12) ?
C13 C14 C15 C16 -2.0(13) ?
C12 C11 C16 C15 -0.8(10) ?
C301 C11 C16 C15 178.8(6) ?
C14 C15 C16 C11 1.4(12) ?
C105 C302 C21 C26 62.7(7) yes
C104 C302 C21 C26 -122.1(6) ?
C105 C302 C21 C22 -115.8(6) ?
C104 C302 C21 C22 59.3(7) yes
C26 C21 C22 C23 -0.5(9) ?
C302 C21 C22 C23 178.1(6) ?
C21 C22 C23 C24 0.2(12) ?
C22 C23 C24 C25 0.7(12) ?
C23 C24 C25 C26 -1.2(10) ?
C24 C25 C26 C21 0.9(9) ?
C22 C21 C26 C25 0.0(8) ?
C302 C21 C26 C25 -178.6(5) ?
C107 C303 C31A C32A 69.5(19) ?
C106 C303 C31A C32A -95.5(17) ?
C107 C303 C31A C36A -112.0(14) ?
C106 C303 C31A C36A 83.0(17) ?
C36A C31A C32A C33A 0 ?
C303 C31A C32A C33A 178(3) ?
C31A C32A C33A C34A 0 ?
C32A C33A C34A C35A 0 ?
C33A C34A C35A C36A 0 ?
C34A C35A C36A C31A 0 ?
C32A C31A C36A C35A 0 ?
C303 C31A C36A C35A -179(2) ?
C107 C303 C31 C32 78.6(9) yes
C106 C303 C31 C32 -106.9(9) ?
C107 C303 C31 C36 -100.3(10) ?
C106 C303 C31 C36 74.2(9) yes
C36 C31 C32 C33 0 ?
C303 C31 C32 C33 -178.9(10) ?
C31 C32 C33 C34 0 ?
C32 C33 C34 C35 0 ?
C33 C34 C35 C36 0 ?
C34 C35 C36 C31 0 ?
C32 C31 C36 C35 0 ?
C303 C31 C36 C35 178.8(11) ?
C101 C304 C41 C42 -116.1(7) ?
C108 C304 C41 C42 64.4(8) yes
C101 C304 C41 C46 65.7(7) yes
C108 C304 C41 C46 -113.8(6) ?
C46 C41 C42 C43 -2.1(11) ?
C304 C41 C42 C43 179.8(6) ?
C41 C42 C43 C44 3.0(12) ?
C42 C43 C44 C45 -2.8(11) ?
C43 C44 C45 C46 1.8(11) ?
C42 C41 C46 C45 1.1(10) ?
C304 C41 C46 C45 179.2(6) ?
C44 C45 C46 C41 -0.9(10) ?
P O2 C51 C52 -59.8(8) yes
P O2 C51 C56 118.5(6) yes
C56 C51 C52 C53 0 ?
O2 C51 C52 C53 178.3(7) ?
C51 C52 C53 C54 0 ?
C52 C53 C54 C55 0 ?
C53 C54 C55 C56 0 ?
C54 C55 C56 C51 0 ?
C52 C51 C56 C55 0 ?
O2 C51 C56 C55 -178.4(6) ?
P O3 C61 C62 -67.3(7) yes
P O3 C61 C66 117.3(5) yes
O3 C61 C62 C63 -175.2(6) ?
C66 C61 C62 C63 0 ?
C61 C62 C63 C64 0 ?
C62 C63 C64 C65 0 ?
C63 C64 C65 C66 0 ?
C64 C65 C66 C61 0 ?
O3 C61 C66 C65 175.4(6) ?
C62 C61 C66 C65 0 ?
